data_7152614
loop_
_publ_author_name
'Iaroshenko, Viktor O.'
'Savych, Iryna'
'Villinger, Alexander'
'Sosnovskikh, Vyacheslav Ya'
'Langer, Peter'

_publ_section_title
;
 Reactions of 3-acylchromones with dimethyl 1,3-acetonedicarboxylate and
 1,3-diphenylacetone: one-pot synthesis of functionalized
 2-hydroxybenzophenones, 6H-benzo[c]chromenes and benzo[c]coumarins.
;
_journal_issue 47
_journal_name_full 'Organic &amp; biomolecular chemistry'
_journal_page_first 9344
_journal_page_last 9348
_journal_paper_doi 10.1039/c2ob07020k
_journal_volume 10
_journal_year 2012
_chemical_formula_moiety 'C32 H23 N O6'
_chemical_formula_sum 'C32 H23 N O6'
_chemical_formula_weight 517.51
_chemical_name_systematic
;
?
;
_space_group_IT_number 61
_symmetry_cell_setting orthorhombic
_symmetry_Int_Tables_number 61
_symmetry_space_group_name_Hall '-P 2ac 2ab'
_symmetry_space_group_name_H-M 'P b c a'
_atom_sites_solution_hydrogens geom
_atom_sites_solution_primary direct
_atom_sites_solution_secondary difmap
_audit_creation_method SHELXL-97
_cell_angle_alpha 90.00
_cell_angle_beta 90.00
_cell_angle_gamma 90.00
_cell_formula_units_Z 8
_cell_length_a 16.0280(12)
_cell_length_b 14.4028(12)
_cell_length_c 21.1809(18)
_cell_measurement_reflns_used 6865
_cell_measurement_temperature 173(2)
_cell_measurement_theta_max 54.701
_cell_measurement_theta_min 5.408
_cell_volume 4889.6(7)
_computing_cell_refinement 'Bruker Apex V7.51A'
_computing_data_collection 'Bruker Apex V7.51A'
_computing_data_reduction 'Bruker SAINT'
_computing_molecular_graphics 'ORTEP-3v2.01 (Farrugia, 1997)'
_computing_publication_material SHELXL-97
_computing_structure_refinement 'SHELXL-97 (Sheldrick, 1997)'
_computing_structure_solution 'SHELXS-97 (Sheldrick, 1997)'
_diffrn_ambient_temperature 173(2)
_diffrn_measured_fraction_theta_full 0.999
_diffrn_measured_fraction_theta_max 0.999
_diffrn_measurement_device_type 'Bruker Kappa Apex II-diffractometer'
_diffrn_measurement_method 'phi and omega scans'
_diffrn_radiation_monochromator graphite
_diffrn_radiation_source 'sealed tube'
_diffrn_radiation_type MoK\a
_diffrn_radiation_wavelength 0.71073
_diffrn_reflns_av_R_equivalents 0.0998
_diffrn_reflns_av_sigmaI/netI 0.0694
_diffrn_reflns_limit_h_max 20
_diffrn_reflns_limit_h_min -20
_diffrn_reflns_limit_k_max 18
_diffrn_reflns_limit_k_min -18
_diffrn_reflns_limit_l_max 27
_diffrn_reflns_limit_l_min -27
_diffrn_reflns_number 45522
_diffrn_reflns_theta_full 27.50
_diffrn_reflns_theta_max 27.50
_diffrn_reflns_theta_min 1.92
_exptl_absorpt_coefficient_mu 0.098
_exptl_absorpt_correction_T_max 0.9893
_exptl_absorpt_correction_T_min 0.9611
_exptl_absorpt_correction_type multi-scan
_exptl_absorpt_process_details '(SADABS; Sheldrick, 2004)'
_exptl_crystal_colour colourless
_exptl_crystal_density_diffrn 1.406
_exptl_crystal_density_method 'not measured'
_exptl_crystal_description block
_exptl_crystal_F_000 2160
_exptl_crystal_size_max 0.41
_exptl_crystal_size_mid 0.23
_exptl_crystal_size_min 0.11
_refine_diff_density_max 0.339
_refine_diff_density_min -0.241
_refine_diff_density_rms 0.053
_refine_ls_extinction_method none
_refine_ls_goodness_of_fit_ref 1.032
_refine_ls_hydrogen_treatment mixed
_refine_ls_matrix_type full
_refine_ls_number_parameters 393
_refine_ls_number_reflns 5615
_refine_ls_number_restraints 27
_refine_ls_restrained_S_all 1.033
_refine_ls_R_factor_all 0.0823
_refine_ls_R_factor_gt 0.0553
_refine_ls_shift/su_max 0.000
_refine_ls_shift/su_mean 0.000
_refine_ls_structure_factor_coef Fsqd
_refine_ls_weighting_details 'calc w=1/[\s^2^(Fo^2^)+(0.0865P)^2^+0.0000P] where P=(Fo^2^+2Fc^2^)/3'
_refine_ls_weighting_scheme calc
_refine_ls_wR_factor_gt 0.1514
_refine_ls_wR_factor_ref 0.1638
_reflns_number_gt 3874
_reflns_number_total 5615
_reflns_threshold_expression >2\s(I)
_cod_data_source_file c2ob07020k.txt
_cod_data_source_block is_is163
_cod_database_code 7152614

loop_
_symmetry_equiv_pos_as_xyz
'x, y, z'
'-x+1/2, -y, z+1/2'
'-x, y+1/2, -z+1/2'
'x+1/2, -y+1/2, -z'
'-x, -y, -z'
'x-1/2, y, -z-1/2'
'x, -y-1/2, z-1/2'
'-x-1/2, y-1/2, z'

loop_
_atom_site_label
_atom_site_type_symbol
_atom_site_fract_x
_atom_site_fract_y
_atom_site_fract_z
_atom_site_U_iso_or_equiv
_atom_site_adp_type
_atom_site_occupancy
_atom_site_symmetry_multiplicity
_atom_site_calc_flag
_atom_site_refinement_flags
_atom_site_disorder_assembly
_atom_site_disorder_group
O1 O -0.14472(9) -0.13537(11) 0.06791(8) 0.0453(4) Uani 1 1 d . . .
N1A N 0.1426(3) 0.2443(8) 0.0875(3) 0.0349(11) Uani 0.706(11) 1 d PD A 1
O2A O -0.0458(4) 0.2471(6) 0.1925(5) 0.0563(12) Uani 0.706(11) 1 d PD A 1
O3A O 0.0729(3) 0.2290(4) 0.0659(2) 0.0529(12) Uani 0.706(11) 1 d PD A 1
O4A O 0.2017(3) 0.2677(6) 0.0559(3) 0.0560(11) Uani 0.706(11) 1 d PD A 1
C25A C 0.0016(4) 0.1858(5) 0.1733(5) 0.0312(14) Uani 0.706(11) 1 d PD A 1
C26A C 0.0913(4) 0.2030(7) 0.1940(4) 0.0279(7) Uani 0.706(11) 1 d PD A 1
C27A C 0.1553(4) 0.2360(6) 0.1560(3) 0.0259(8) Uani 0.706(11) 1 d PD A 1
C28A C 0.2331(4) 0.2582(4) 0.1786(3) 0.0315(8) Uani 0.706(11) 1 d PD A 1
H28A H 0.2755 0.2797 0.1508 0.038 Uiso 0.706(11) 1 calc PR A 1
C29A C 0.2488(3) 0.2488(4) 0.2422(3) 0.0360(9) Uani 0.706(11) 1 d PD A 1
H29A H 0.3024 0.2633 0.2586 0.043 Uiso 0.706(11) 1 calc PR A 1
C30A C 0.1873(4) 0.2189(4) 0.2816(3) 0.0370(10) Uani 0.706(11) 1 d PD A 1
H30A H 0.1979 0.2136 0.3256 0.044 Uiso 0.706(11) 1 calc PR A 1
C31A C 0.1093(4) 0.1960(5) 0.2581(3) 0.0333(9) Uani 0.706(11) 1 d PD A 1
H31A H 0.0672 0.1751 0.2863 0.040 Uiso 0.706(11) 1 calc PR A 1
N1B N 0.1256(8) 0.252(2) 0.0919(8) 0.0349(11) Uani 0.294(11) 1 d PD A 2
O2B O -0.0595(11) 0.2420(15) 0.1811(14) 0.0563(12) Uani 0.294(11) 1 d PD A 2
O3B O 0.0518(6) 0.2609(9) 0.0792(5) 0.0529(12) Uani 0.294(11) 1 d PD A 2
O4B O 0.1787(8) 0.2579(17) 0.0515(8) 0.0560(11) Uani 0.294(11) 1 d PD A 2
C25B C -0.0077(11) 0.1811(14) 0.1811(14) 0.0312(14) Uani 0.294(11) 1 d PD A 2
C26B C 0.0824(9) 0.1947(17) 0.1977(9) 0.0279(7) Uani 0.294(11) 1 d PGD A 2
C27B C 0.1446(10) 0.2239(15) 0.1565(7) 0.0259(8) Uani 0.294(11) 1 d PGD A 2
C28B C 0.2249(9) 0.2398(10) 0.1788(7) 0.0315(8) Uani 0.294(11) 1 d PGD A 2
H28B H 0.2674 0.2597 0.1507 0.038 Uiso 0.294(11) 1 calc PR A 2
C29B C 0.2430(9) 0.2265(8) 0.2424(8) 0.0360(9) Uani 0.294(11) 1 d PGD A 2
H29B H 0.2978 0.2374 0.2576 0.043 Uiso 0.294(11) 1 calc PR A 2
C30B C 0.1808(11) 0.1974(10) 0.2836(6) 0.0370(10) Uani 0.294(11) 1 d PGD A 2
H30B H 0.1931 0.1883 0.3270 0.044 Uiso 0.294(11) 1 calc PR A 2
C31B C 0.1005(10) 0.1815(14) 0.2613(8) 0.0333(9) Uani 0.294(11) 1 d PGD A 2
H31B H 0.0580 0.1615 0.2894 0.040 Uiso 0.294(11) 1 calc PR A 2
O5 O 0.36668(8) -0.02764(11) 0.15056(7) 0.0424(4) Uani 1 1 d . . .
O6A O 0.09560(12) -0.01467(15) 0.24630(10) 0.0382(6) Uani 0.735(4) 1 d PD B 1
O6B O 0.1256(3) 0.0450(4) 0.0371(2) 0.0446(17) Uani 0.265(4) 1 d PD A 2
H6B H 0.1607 0.0529 0.0082 0.067 Uiso 0.265(4) 1 calc PR B 2
C1 C -0.10668(12) -0.06050(13) 0.09457(9) 0.0322(4) Uani 1 1 d . A .
C2 C -0.15682(11) 0.01583(13) 0.10986(9) 0.0291(4) Uani 1 1 d . . .
C3 C -0.11755(11) 0.09223(12) 0.13530(8) 0.0285(4) Uani 1 1 d . A .
H3 H -0.1504 0.1449 0.1457 0.034 Uiso 1 1 calc R . .
C4 C -0.03145(11) 0.09610(12) 0.14663(8) 0.0273(4) Uani 1 1 d D . .
C5 C 0.01782(11) 0.01894(12) 0.13139(8) 0.0265(4) Uani 1 1 d . A .
C6 C -0.02054(11) -0.05937(12) 0.10521(9) 0.0300(4) Uani 1 1 d . . .
C7 C -0.24879(11) 0.01474(13) 0.09830(9) 0.0291(4) Uani 1 1 d . . .
C8 C -0.28736(12) 0.08895(14) 0.06842(9) 0.0343(4) Uani 1 1 d . . .
H8 H -0.2549 0.1403 0.0547 0.041 Uiso 1 1 calc R . .
C9 C -0.37324(13) 0.08895(16) 0.05835(10) 0.0419(5) Uani 1 1 d . . .
H9 H -0.3990 0.1403 0.0380 0.050 Uiso 1 1 calc R . .
C10 C -0.42083(12) 0.01475(17) 0.07782(10) 0.0421(5) Uani 1 1 d . . .
H10 H -0.4795 0.0151 0.0712 0.051 Uiso 1 1 calc R . .
C11 C -0.38330(12) -0.06021(15) 0.10702(10) 0.0398(5) Uani 1 1 d . . .
H11 H -0.4161 -0.1116 0.1202 0.048 Uiso 1 1 calc R . .
C12 C -0.29790(12) -0.06049(14) 0.11708(9) 0.0358(4) Uani 1 1 d . . .
H12 H -0.2725 -0.1124 0.1370 0.043 Uiso 1 1 calc R . .
C13 C 0.02708(11) -0.14491(12) 0.08832(9) 0.0322(4) Uani 1 1 d . A .
C14 C 0.04162(13) -0.21235(14) 0.13378(12) 0.0429(5) Uani 1 1 d . . .
H14 H 0.0258 -0.2017 0.1764 0.051 Uiso 1 1 calc R A .
C15 C 0.07947(15) -0.29565(16) 0.11669(15) 0.0551(7) Uani 1 1 d . A .
H15 H 0.0886 -0.3424 0.1476 0.066 Uiso 1 1 calc R . .
C16 C 0.10355(14) -0.31044(15) 0.05561(15) 0.0546(7) Uani 1 1 d . . .
H16 H 0.1291 -0.3676 0.0444 0.066 Uiso 1 1 calc R A .
C17 C 0.09129(15) -0.24366(16) 0.01032(13) 0.0511(6) Uani 1 1 d . A .
H17 H 0.1092 -0.2540 -0.0319 0.061 Uiso 1 1 calc R . .
C18 C 0.05233(13) -0.16056(15) 0.02666(10) 0.0415(5) Uani 1 1 d . . .
H18 H 0.0430 -0.1144 -0.0046 0.050 Uiso 1 1 calc R A .
C19 C 0.11063(11) 0.01318(11) 0.13952(9) 0.0270(4) Uani 1 1 d . . .
C20 C 0.14683(11) -0.00648(12) 0.19731(9) 0.0300(4) Uani 1 1 d D A .
H20B H 0.1122 -0.0125 0.2335 0.036 Uiso 0.265(4) 1 calc PR . .
C21 C 0.23282(12) -0.01769(12) 0.20372(9) 0.0318(4) Uani 1 1 d . . .
H21 H 0.2569 -0.0281 0.2441 0.038 Uiso 1 1 calc R A .
C22 C 0.28239(11) -0.01342(12) 0.15052(10) 0.0317(4) Uani 1 1 d . A .
C23 C 0.24751(12) 0.00437(12) 0.09180(10) 0.0330(4) Uani 1 1 d . . .
H23 H 0.2817 0.0071 0.0552 0.040 Uiso 1 1 calc R A .
C24 C 0.16273(12) 0.01800(12) 0.08712(9) 0.0307(4) Uani 1 1 d D A .
H24A H 0.1391 0.0311 0.0469 0.037 Uiso 0.735(4) 1 calc PR B 1
C32 C 0.40603(13) -0.04196(18) 0.21019(12) 0.0501(6) Uani 1 1 d . . .
H32A H 0.4006 0.0143 0.2359 0.075 Uiso 1 1 calc R . .
H32B H 0.4653 -0.0559 0.2037 0.075 Uiso 1 1 calc R . .
H32C H 0.3792 -0.0941 0.2320 0.075 Uiso 1 1 calc R . .
H6A H 0.120(3) -0.030(3) 0.274(2) 0.075(15) Uiso 0.735(4) 1 d P B 1
H1 H -0.109(2) -0.175(2) 0.0587(15) 0.079(10) Uiso 1 1 d . . .

loop_
_atom_site_aniso_label
_atom_site_aniso_U_11
_atom_site_aniso_U_22
_atom_site_aniso_U_33
_atom_site_aniso_U_23
_atom_site_aniso_U_13
_atom_site_aniso_U_12
O1 0.0305(8) 0.0377(8) 0.0678(11) -0.0174(7) -0.0086(7) 0.0023(7)
N1A 0.035(2) 0.032(2) 0.0375(14) 0.0028(13) -0.0002(18) 0.000(3)
O2A 0.021(2) 0.0414(13) 0.106(4) -0.0337(17) -0.0220(18) 0.0042(17)
O3A 0.047(2) 0.070(3) 0.0421(18) 0.0134(16) -0.0131(15) -0.0180(18)
O4A 0.034(3) 0.090(2) 0.0439(13) 0.0136(13) 0.007(2) -0.004(3)
C25A 0.0247(18) 0.0287(12) 0.040(3) 0.0030(16) 0.003(2) -0.0015(12)
C26A 0.0257(15) 0.0209(19) 0.0372(13) -0.0005(11) -0.0006(13) -0.0012(12)
C27A 0.026(2) 0.018(2) 0.0337(10) -0.0014(10) -0.0028(11) -0.0041(13)
C28A 0.0275(15) 0.017(2) 0.0495(12) -0.0037(15) -0.0023(11) -0.0073(13)
C29A 0.0339(14) 0.020(3) 0.0546(14) -0.0034(18) -0.0163(11) -0.0031(15)
C30A 0.0522(18) 0.024(3) 0.0352(11) -0.0008(15) -0.0125(12) 0.0024(19)
C31A 0.0390(18) 0.026(3) 0.0352(12) 0.0020(13) 0.0061(12) -0.0025(13)
N1B 0.035(2) 0.032(2) 0.0375(14) 0.0028(13) -0.0002(18) 0.000(3)
O2B 0.021(2) 0.0414(13) 0.106(4) -0.0337(17) -0.0220(18) 0.0042(17)
O3B 0.047(2) 0.070(3) 0.0421(18) 0.0134(16) -0.0131(15) -0.0180(18)
O4B 0.034(3) 0.090(2) 0.0439(13) 0.0136(13) 0.007(2) -0.004(3)
C25B 0.0247(18) 0.0287(12) 0.040(3) 0.0030(16) 0.003(2) -0.0015(12)
C26B 0.0257(15) 0.0209(19) 0.0372(13) -0.0005(11) -0.0006(13) -0.0012(12)
C27B 0.026(2) 0.018(2) 0.0337(10) -0.0014(10) -0.0028(11) -0.0041(13)
C28B 0.0275(15) 0.017(2) 0.0495(12) -0.0037(15) -0.0023(11) -0.0073(13)
C29B 0.0339(14) 0.020(3) 0.0546(14) -0.0034(18) -0.0163(11) -0.0031(15)
C30B 0.0522(18) 0.024(3) 0.0352(11) -0.0008(15) -0.0125(12) 0.0024(19)
C31B 0.0390(18) 0.026(3) 0.0352(12) 0.0020(13) 0.0061(12) -0.0025(13)
O5 0.0212(7) 0.0542(9) 0.0519(9) -0.0080(7) -0.0002(6) 0.0025(6)
O6A 0.0280(10) 0.0562(13) 0.0302(11) 0.0138(9) 0.0039(8) 0.0058(9)
O6B 0.033(3) 0.073(4) 0.027(3) 0.007(3) -0.006(2) 0.001(3)
C1 0.0290(9) 0.0311(9) 0.0364(10) -0.0018(8) -0.0042(8) -0.0011(8)
C2 0.0225(9) 0.0371(10) 0.0276(9) 0.0019(8) -0.0009(7) 0.0004(7)
C3 0.0257(9) 0.0305(9) 0.0294(9) 0.0010(7) 0.0026(7) 0.0035(7)
C4 0.0255(8) 0.0287(9) 0.0277(9) 0.0019(7) 0.0009(7) 0.0004(7)
C5 0.0240(8) 0.0278(8) 0.0276(8) 0.0044(7) -0.0023(7) -0.0003(7)
C6 0.0261(9) 0.0315(9) 0.0323(9) 0.0010(7) -0.0019(8) 0.0036(8)
C7 0.0233(9) 0.0374(9) 0.0267(9) -0.0061(7) 0.0002(7) 0.0008(8)
C8 0.0283(9) 0.0399(10) 0.0346(10) -0.0023(8) -0.0004(8) 0.0020(8)
C9 0.0314(10) 0.0520(12) 0.0423(11) -0.0029(9) -0.0054(9) 0.0096(10)
C10 0.0234(9) 0.0616(14) 0.0413(11) -0.0118(10) -0.0036(9) 0.0012(9)
C11 0.0310(10) 0.0481(12) 0.0404(11) -0.0068(9) 0.0050(9) -0.0071(9)
C12 0.0306(10) 0.0419(11) 0.0349(10) -0.0022(8) -0.0006(8) 0.0001(8)
C13 0.0223(8) 0.0288(9) 0.0455(11) -0.0033(8) -0.0062(8) -0.0003(7)
C14 0.0361(11) 0.0351(10) 0.0574(13) 0.0084(9) -0.0021(10) -0.0009(9)
C15 0.0445(13) 0.0327(11) 0.088(2) 0.0117(12) -0.0141(13) 0.0027(10)
C16 0.0343(12) 0.0345(11) 0.095(2) -0.0188(12) -0.0128(13) 0.0096(10)
C17 0.0403(12) 0.0500(13) 0.0629(15) -0.0208(12) -0.0072(11) 0.0113(10)
C18 0.0395(11) 0.0396(11) 0.0453(12) -0.0085(9) -0.0092(10) 0.0069(9)
C19 0.0230(8) 0.0218(8) 0.0361(10) -0.0006(7) -0.0013(7) 0.0016(7)
C20 0.0256(9) 0.0292(9) 0.0352(10) 0.0007(7) 0.0029(8) 0.0029(7)
C21 0.0287(9) 0.0316(9) 0.0352(10) -0.0003(8) -0.0052(8) 0.0042(8)
C22 0.0238(9) 0.0265(8) 0.0449(11) -0.0066(8) 0.0008(8) -0.0008(7)
C23 0.0285(10) 0.0323(9) 0.0380(10) -0.0045(8) 0.0052(8) -0.0038(8)
C24 0.0303(10) 0.0280(9) 0.0338(9) 0.0005(7) -0.0005(8) -0.0026(8)
C32 0.0278(10) 0.0640(15) 0.0585(14) -0.0158(12) -0.0109(10) 0.0023(10)

loop_
_atom_type_symbol
_atom_type_description
_atom_type_scat_dispersion_real
_atom_type_scat_dispersion_imag
_atom_type_scat_source
C C 0.0033 0.0016 'International Tables Vol C Tables 4.2.6.8 and 6.1.1.4'
H H 0.0000 0.0000 'International Tables Vol C Tables 4.2.6.8 and 6.1.1.4'
N N 0.0061 0.0033 'International Tables Vol C Tables 4.2.6.8 and 6.1.1.4'
O O 0.0106 0.0060 'International Tables Vol C Tables 4.2.6.8 and 6.1.1.4'

loop_
_geom_angle_atom_site_label_1
_geom_angle_atom_site_label_2
_geom_angle_atom_site_label_3
_geom_angle
C1 O1 H1 109(2)
O4A N1A O3A 123.8(5)
O4A N1A C27A 117.4(5)
O3A N1A C27A 118.8(5)
O2A C25A C4 121.4(5)
O2A C25A C26A 111.7(6)
C4 C25A C26A 125.4(6)
C27A C26A C31A 115.9(3)
C27A C26A C25A 125.9(5)
C31A C26A C25A 117.7(5)
C28A C27A C26A 123.3(3)
C28A C27A N1A 116.8(4)
C26A C27A N1A 119.8(4)
C27A C28A C29A 118.9(3)
C27A C28A H28A 120.6
C29A C28A H28A 120.6
C30A C29A C28A 119.9(3)
C30A C29A H29A 120.0
C28A C29A H29A 120.0
C29A C30A C31A 120.6(3)
C29A C30A H30A 119.7
C31A C30A H30A 119.7
C30A C31A C26A 121.4(3)
C30A C31A H31A 119.3
C26A C31A H31A 119.3
O4B N1B O3B 121.3(14)
O4B N1B C27B 122.5(14)
O3B N1B C27B 116.0(13)
O2B C25B C4 115.1(14)
O2B C25B C26B 124.6(16)
C4 C25B C26B 118.3(14)
C27B C26B C31B 120.0
C27B C26B C25B 125.6(13)
C31B C26B C25B 114.3(13)
C28B C27B C26B 120.0
C28B C27B N1B 117.9(10)
C26B C27B N1B 121.5(10)
C27B C28B C29B 120.0
C27B C28B H28B 120.0
C29B C28B H28B 120.0
C30B C29B C28B 120.0
C30B C29B H29B 120.0
C28B C29B H29B 120.0
C31B C30B C29B 120.0
C31B C30B H30B 120.0
C29B C30B H30B 120.0
C30B C31B C26B 120.0
C30B C31B H31B 120.0
C26B C31B H31B 120.0
C22 O5 C32 117.34(16)
C24 O6B H6B 109.5
O1 C1 C6 121.19(16)
O1 C1 C2 117.46(16)
C6 C1 C2 121.34(17)
C3 C2 C1 117.11(16)
C3 C2 C7 121.55(16)
C1 C2 C7 121.34(16)
C2 C3 C4 123.27(16)
C2 C3 H3 118.4
C4 C3 H3 118.4
C5 C4 C3 118.95(16)
C5 C4 C25B 128.8(7)
C3 C4 C25B 111.8(7)
C5 C4 C25A 124.6(3)
C3 C4 C25A 116.4(3)
C25B C4 C25A 8.8(16)
C6 C5 C4 118.88(16)
C6 C5 C19 115.90(15)
C4 C5 C19 125.21(15)
C1 C6 C5 120.45(16)
C1 C6 C13 117.16(16)
C5 C6 C13 122.38(16)
C8 C7 C12 118.44(16)
C8 C7 C2 120.41(16)
C12 C7 C2 121.15(17)
C7 C8 C9 120.68(19)
C7 C8 H8 119.7
C9 C8 H8 119.7
C10 C9 C8 120.1(2)
C10 C9 H9 119.9
C8 C9 H9 119.9
C9 C10 C11 119.96(18)
C9 C10 H10 120.0
C11 C10 H10 120.0
C10 C11 C12 120.08(19)
C10 C11 H11 120.0
C12 C11 H11 120.0
C11 C12 C7 120.71(19)
C11 C12 H12 119.6
C7 C12 H12 119.6
C18 C13 C14 119.41(19)
C18 C13 C6 120.62(18)
C14 C13 C6 119.83(19)
C13 C14 C15 119.7(2)
C13 C14 H14 120.1
C15 C14 H14 120.1
C16 C15 C14 120.2(2)
C16 C15 H15 119.9
C14 C15 H15 119.9
C15 C16 C17 120.8(2)
C15 C16 H16 119.6
C17 C16 H16 119.6
C16 C17 C18 119.5(2)
C16 C17 H17 120.3
C18 C17 H17 120.3
C13 C18 C17 120.3(2)
C13 C18 H18 119.8
C17 C18 H18 119.8
C20 C19 C24 117.67(16)
C20 C19 C5 121.92(16)
C24 C19 C5 120.08(16)
C19 C20 C21 121.62(17)
C19 C20 H20B 119.2
C21 C20 H20B 119.2
C22 C21 C20 118.97(18)
C22 C21 H21 120.5
C20 C21 H21 120.5
O5 C22 C21 124.20(18)
O5 C22 C23 115.25(17)
C21 C22 C23 120.54(17)
C24 C23 C22 119.25(18)
C24 C23 H23 120.4
C22 C23 H23 120.4
O6B C24 C23 124.4(3)
O6B C24 C19 113.4(3)
C23 C24 C19 121.89(17)
O6B C24 H24A 8.2
C23 C24 H24A 119.1
C19 C24 H24A 119.1
O5 C32 H32A 109.5
O5 C32 H32B 109.5
H32A C32 H32B 109.5
O5 C32 H32C 109.5
H32A C32 H32C 109.5
H32B C32 H32C 109.5

loop_
_geom_bond_atom_site_label_1
_geom_bond_atom_site_label_2
_geom_bond_distance
O1 C1 1.361(2)
O1 H1 0.83(3)
N1A O4A 1.209(6)
N1A O3A 1.227(6)
N1A C27A 1.469(5)
O2A C25A 1.233(6)
C25A C4 1.507(6)
C25A C26A 1.523(5)
C26A C27A 1.389(4)
C26A C31A 1.390(4)
C27A C28A 1.374(4)
C28A C29A 1.377(4)
C28A H28A 0.9500
C29A C30A 1.362(4)
C29A H29A 0.9500
C30A C31A 1.386(4)
C30A H30A 0.9500
C31A H31A 0.9500
N1B O4B 1.211(13)
N1B O3B 1.219(13)
N1B C27B 1.459(12)
O2B C25B 1.208(14)
C25B C4 1.475(14)
C25B C26B 1.499(12)
C26B C27B 1.3900
C26B C31B 1.3900
C27B C28B 1.3900
C28B C29B 1.3900
C28B H28B 0.9500
C29B C30B 1.3900
C29B H29B 0.9500
C30B C31B 1.3900
C30B H30B 0.9500
C31B H31B 0.9500
O5 C22 1.366(2)
O5 C32 1.427(3)
O6A H6A 0.72(5)
O6B C24 1.275(5)
O6B H6B 0.8400
C1 C6 1.399(3)
C1 C2 1.400(3)
C2 C3 1.377(3)
C2 C7 1.494(2)
C3 C4 1.402(2)
C3 H3 0.9500
C4 C5 1.401(2)
C5 C6 1.399(3)
C5 C19 1.500(2)
C6 C13 1.493(3)
C7 C8 1.387(3)
C7 C12 1.397(3)
C8 C9 1.393(3)
C8 H8 0.9500
C9 C10 1.376(3)
C9 H9 0.9500
C10 C11 1.382(3)
C10 H10 0.9500
C11 C12 1.385(3)
C11 H11 0.9500
C12 H12 0.9500
C13 C18 1.386(3)
C13 C14 1.387(3)
C14 C15 1.392(3)
C14 H14 0.9500
C15 C16 1.367(4)
C15 H15 0.9500
C16 C17 1.373(4)
C16 H16 0.9500
C17 C18 1.394(3)
C17 H17 0.9500
C18 H18 0.9500
C19 C20 1.384(3)
C19 C24 1.391(3)
C20 C21 1.394(2)
C20 H20B 0.9500
C21 C22 1.380(3)
C21 H21 0.9500
C22 C23 1.388(3)
C23 C24 1.376(3)
C23 H23 0.9500
C24 H24A 0.9500
C32 H32A 0.9800
C32 H32B 0.9800
C32 H32C 0.9800

loop_
_geom_torsion_atom_site_label_1
_geom_torsion_atom_site_label_2
_geom_torsion_atom_site_label_3
_geom_torsion_atom_site_label_4
_geom_torsion
O2A C25A C26A C27A -104.2(11)
C4 C25A C26A C27A 89.7(10)
O2A C25A C26A C31A 67.6(11)
C4 C25A C26A C31A -98.6(9)
C31A C26A C27A C28A 2.0(4)
C25A C26A C27A C28A 173.8(8)
C31A C26A C27A N1A 179.0(8)
C25A C26A C27A N1A -9.1(9)
O4A N1A C27A C28A 1.9(13)
O3A N1A C27A C28A -176.8(7)
O4A N1A C27A C26A -175.4(8)
O3A N1A C27A C26A 5.9(12)
C26A C27A C28A C29A -1.0(4)
N1A C27A C28A C29A -178.1(8)
C27A C28A C29A C30A -0.7(4)
C28A C29A C30A C31A 1.2(4)
C29A C30A C31A C26A -0.1(4)
C27A C26A C31A C30A -1.4(4)
C25A C26A C31A C30A -173.9(7)
O2B C25B C26B C27B -85(3)
C4 C25B C26B C27B 78(3)
O2B C25B C26B C31B 91(3)
C4 C25B C26B C31B -106(2)
C31B C26B C27B C28B 0.0
C25B C26B C27B C28B 176(2)
C31B C26B C27B N1B -171(2)
C25B C26B C27B N1B 5(2)
O4B N1B C27B C28B 25(4)
O3B N1B C27B C28B -160.5(19)
O4B N1B C27B C26B -164(2)
O3B N1B C27B C26B 11(3)
C26B C27B C28B C29B 0.0
N1B C27B C28B C29B 171(2)
C27B C28B C29B C30B 0.0
C28B C29B C30B C31B 0.0
C29B C30B C31B C26B 0.0
C27B C26B C31B C30B 0.0
C25B C26B C31B C30B -176.2(19)
O1 C1 C2 C3 -178.35(17)
C6 C1 C2 C3 0.5(3)
O1 C1 C2 C7 0.9(3)
C6 C1 C2 C7 179.79(17)
C1 C2 C3 C4 -0.5(3)
C7 C2 C3 C4 -179.75(17)
C2 C3 C4 C5 0.2(3)
C2 C3 C4 C25B -173.1(14)
C2 C3 C4 C25A 178.7(5)
O2B C25B C4 C5 171(2)
C26B C25B C4 C5 7(3)
O2B C25B C4 C3 -16(3)
C26B C25B C4 C3 179.0(16)
O2B C25B C4 C25A 106(10)
C26B C25B C4 C25A -58(7)
O2A C25A C4 C5 -171.5(9)
C26A C25A C4 C5 -6.6(11)
O2A C25A C4 C3 10.0(13)
C26A C25A C4 C3 174.9(6)
O2A C25A C4 C25B -51(7)
C26A C25A C4 C25B 114(8)
C3 C4 C5 C6 0.2(3)
C25B C4 C5 C6 172.1(17)
C25A C4 C5 C6 -178.2(6)
C3 C4 C5 C19 178.75(16)
C25B C4 C5 C19 -9.3(17)
C25A C4 C5 C19 0.4(6)
O1 C1 C6 C5 178.60(18)
C2 C1 C6 C5 -0.2(3)
O1 C1 C6 C13 -2.2(3)
C2 C1 C6 C13 178.93(18)
C4 C5 C6 C1 -0.1(3)
C19 C5 C6 C1 -178.84(17)
C4 C5 C6 C13 -179.24(17)
C19 C5 C6 C13 2.0(3)
C3 C2 C7 C8 47.3(3)
C1 C2 C7 C8 -131.91(19)
C3 C2 C7 C12 -132.7(2)
C1 C2 C7 C12 48.0(3)
C12 C7 C8 C9 1.0(3)
C2 C7 C8 C9 -179.04(18)
C7 C8 C9 C10 -0.3(3)
C8 C9 C10 C11 -0.5(3)
C9 C10 C11 C12 0.4(3)
C10 C11 C12 C7 0.4(3)
C8 C7 C12 C11 -1.1(3)
C2 C7 C12 C11 178.99(18)
C1 C6 C13 C18 82.6(2)
C5 C6 C13 C18 -98.2(2)
C1 C6 C13 C14 -93.1(2)
C5 C6 C13 C14 86.0(2)
C18 C13 C14 C15 -1.5(3)
C6 C13 C14 C15 174.30(18)
C13 C14 C15 C16 1.1(3)
C14 C15 C16 C17 0.3(4)
C15 C16 C17 C18 -1.3(3)
C14 C13 C18 C17 0.6(3)
C6 C13 C18 C17 -175.22(18)
C16 C17 C18 C13 0.8(3)
C6 C5 C19 C20 -100.5(2)
C4 C5 C19 C20 80.9(2)
C6 C5 C19 C24 72.7(2)
C4 C5 C19 C24 -105.9(2)
C24 C19 C20 C21 2.4(3)
C5 C19 C20 C21 175.76(16)
C19 C20 C21 C22 -3.1(3)
C32 O5 C22 C21 -4.1(3)
C32 O5 C22 C23 177.19(18)
C20 C21 C22 O5 -176.82(16)
C20 C21 C22 C23 1.8(3)
O5 C22 C23 C24 178.91(16)
C21 C22 C23 C24 0.2(3)
C22 C23 C24 O6B 171.7(4)
C22 C23 C24 C19 -0.9(3)
C20 C19 C24 O6B -173.7(3)
C5 C19 C24 O6B 12.8(4)
C20 C19 C24 C23 -0.3(3)
C5 C19 C24 C23 -173.84(16)
